data_7251452
loop_
_publ_author_name
'Hill, Max T.'
'Birch-Machin, Mark A.'
'Sellars, Jonathan D.'
'Waddell, Paul G.'

_publ_section_title
;
 Four polymorphic structures of a symmetric azo dye
;
_journal_issue 11
_journal_name_full CrystEngComm
_journal_page_first 1781
_journal_page_last 1790
_journal_paper_doi 10.1039/D5CE01159K
_journal_volume 28
_journal_year 2026
_chemical_absolute_configuration ad
_chemical_formula_moiety 'C22 H22 N2 O4'
_chemical_formula_sum 'C22 H22 N2 O4'
_chemical_formula_weight 378.41
_space_group_crystal_system orthorhombic
_space_group_IT_number 19
_space_group_name_Hall 'P 2ac 2ab'
_space_group_name_H-M_alt 'P 21 21 21'
_atom_sites_solution_hydrogens geom
_atom_sites_solution_primary dual
_audit_creation_date 2024-08-12
_audit_creation_method
;
Olex2 1.5-ac5-023
(compiled 2022.04.12 svn.rca3783a0 for Rigaku Oxford Diffraction, GUI svn.r6498)
;
_audit_update_record
;
2025-12-08 deposited with the CCDC.	2026-02-09 downloaded from the CCDC.
;
_cell_angle_alpha 90
_cell_angle_beta 90
_cell_angle_gamma 90
_cell_formula_units_Z 4
_cell_length_a 3.91720(10)
_cell_length_b 9.6395(2)
_cell_length_c 50.1648(11)
_cell_measurement_reflns_used 5273
_cell_measurement_temperature 150.0(2)
_cell_measurement_theta_max 73.2820
_cell_measurement_theta_min 3.5200
_cell_volume 1894.22(7)
_computing_cell_refinement 'CrysAlisPro 1.171.43.126a (Rigaku OD, 2024)'
_computing_data_collection 'CrysAlisPro system (CCD 43.126a 64-bit (release 11-06-2024))'
_computing_data_reduction 'CrysAlisPro 1.171.43.126a (Rigaku OD, 2024)'
_computing_molecular_graphics 'Olex2 1.5-ac5-023 (Dolomanov et al., 2009)'
_computing_publication_material 'Olex2 1.5-ac5-023 (Dolomanov et al., 2009)'
_computing_structure_refinement 'SHELXL 2019/1 (Sheldrick, 2015)'
_computing_structure_solution 'SHELXT 2018/2 (Sheldrick, 2018)'
_diffrn_ambient_environment N~2~
_diffrn_ambient_temperature 150.0(2)
_diffrn_detector 'Hybrid Pixel Array Detector'
_diffrn_detector_area_resol_mean 10.0000
_diffrn_detector_type 'HyPix-Arc 100'
_diffrn_measured_fraction_theta_full 1.000
_diffrn_measured_fraction_theta_max 0.984
_diffrn_measurement_details
;
List of Runs (angles in degrees, time in seconds):

  # Type    Start    End  Width  t~exp~   \w     \q     \k     \f   Frames
#--------------------------------------------------------------------------
  1  \w   -137.00-111.00   0.25    1.57    --  -96.07 -95.00   0.00  104
  2  \w    -51.00 -17.00   0.25    1.57    --  -96.07  45.00  30.00  136
  3  \w     14.00  48.00   0.25    0.39    --  -38.83  38.00 -30.00  136
  4  \w    -33.00   8.00   0.25    0.39    --  -38.83  38.00 -30.00  164
  5  \w    -24.00   8.00   0.25    0.39    --  -38.83  13.00 -73.00  128
  6  \w     40.00  66.00   0.25    0.39    --   35.33-178.00   0.00  104
  7  \w     80.00 118.00   0.25    0.39    --   35.33-178.00   0.00  152
  8  \w     28.00  77.00   0.25    1.57    --  104.27-129.00 -91.00  196
  9  \w     43.00 106.00   0.25    1.57    --  111.20-111.00 -90.00  252
 10  \w     34.00 104.00   0.25    1.57    --  104.27-115.00  -8.00  280
 11  \w     -9.00  23.00   0.25    0.39    --   35.33 -13.00 114.00  128
 12  \w     14.00  48.00   0.25    1.57    --  104.27 -45.00 150.00  136
 13  \w     18.00  43.00   0.25    1.57    --  104.27 -45.00 120.00  100
 14  \w    -51.00 -20.00   0.25    0.39    --   35.33 -13.00 114.00  124
 15  \w     45.00  70.00   0.25    1.57    --  111.20 -61.00  60.00  100
 16  \w     49.00 171.00   0.25    1.57    --  111.20  13.00 -73.00  488
 17  \w     71.00  97.00   0.25    0.39    --   35.33 171.00-137.00  104
 18  \w   -100.00 -70.00   0.25    0.39    --  -38.83-142.00  97.00  120
 19  \w     50.00  93.00   0.25    0.39    --   35.58 178.00  90.00  172
 20  \w    -59.00 -13.00   0.25    1.57    --  -96.07  61.00  90.00  184
 21  \w     17.00  43.00   0.25    1.57    --  104.27 -45.00-150.00  104
 22  \w     14.00  45.00   0.25    1.57    --  104.27 -45.00-120.00  124
 23  \w     14.00  39.00   0.25    1.57    --  104.27 -45.00 -90.00  100
 24  \w     21.00  46.00   0.25    1.57    --  111.20 -45.00-180.00  100
 25  \w     27.00  52.00   0.25    1.57    --  111.20 -61.00   0.00  100
 26  \w     21.00  48.00   0.25    1.57    --  111.20 -45.00 -60.00  108
 27  \w     37.00  63.00   0.25    1.57    --  111.20 -77.00 -60.00  104
 28  \w     77.00 103.00   0.25    1.57    --  111.20 -77.00 -60.00  104
 29  \w     27.00  52.00   0.25    1.57    --  111.20 -61.00 -30.00  100
;
_diffrn_measurement_device 'four-circle diffractometer'
_diffrn_measurement_device_type 'XtaLAB Synergy, Single source at home/near, HyPix-Arc 100'
_diffrn_measurement_method '\w scans'
_diffrn_orient_matrix_type 'CrysAlisPro convention (1999,Acta A55,543-557)'
_diffrn_orient_matrix_UB_11 0.0639827000
_diffrn_orient_matrix_UB_12 -0.1279370000
_diffrn_orient_matrix_UB_13 0.0177047000
_diffrn_orient_matrix_UB_21 0.0236173000
_diffrn_orient_matrix_UB_22 -0.0918816000
_diffrn_orient_matrix_UB_23 -0.0250567000
_diffrn_orient_matrix_UB_31 0.3873948000
_diffrn_orient_matrix_UB_32 0.0267913000
_diffrn_orient_matrix_UB_33 -0.0014088000
_diffrn_radiation_monochromator graphite
_diffrn_radiation_probe x-ray
_diffrn_radiation_type CuK\a
_diffrn_radiation_wavelength 1.54184
_diffrn_reflns_av_R_equivalents 0.0250
_diffrn_reflns_av_unetI/netI 0.0338
_diffrn_reflns_Laue_measured_fraction_full 1.000
_diffrn_reflns_Laue_measured_fraction_max 0.984
_diffrn_reflns_limit_h_max 4
_diffrn_reflns_limit_h_min -1
_diffrn_reflns_limit_k_max 11
_diffrn_reflns_limit_k_min -11
_diffrn_reflns_limit_l_max 60
_diffrn_reflns_limit_l_min -62
_diffrn_reflns_number 8816
_diffrn_reflns_point_group_measured_fraction_full 0.999
_diffrn_reflns_point_group_measured_fraction_max 0.965
_diffrn_reflns_theta_full 67.684
_diffrn_reflns_theta_max 73.640
_diffrn_reflns_theta_min 3.524
_diffrn_source 'fine-focus sealed X-ray tube'
_diffrn_source_type 'Enhance (Cu) X-ray Source'
_exptl_absorpt_coefficient_mu 0.751
_exptl_absorpt_correction_T_max 1.000
_exptl_absorpt_correction_T_min 0.698
_exptl_absorpt_correction_type gaussian
_exptl_absorpt_process_details
;
CrysAlisPro 1.171.43.126a (Rigaku Oxford Diffraction, 2024)
Numerical absorption correction based on gaussian integration over
a multifaceted crystal model
Empirical absorption correction using spherical harmonics,
implemented in SCALE3 ABSPACK scaling algorithm.
;
_exptl_crystal_colour yellow
_exptl_crystal_colour_primary yellow
_exptl_crystal_density_diffrn 1.327
_exptl_crystal_description plank
_exptl_crystal_F_000 800
_exptl_crystal_size_max 0.32
_exptl_crystal_size_mid 0.05
_exptl_crystal_size_min 0.02
_refine_diff_density_max 0.287
_refine_diff_density_min -0.137
_refine_diff_density_rms 0.040
_refine_ls_abs_structure_details
;
 Flack x determined using 1225 quotients [(I+)-(I-)]/[(I+)+(I-)]
 (Parsons, Flack and Wagner, Acta Cryst. B69 (2013) 249-259).
;
_refine_ls_abs_structure_Flack -0.04(13)
_refine_ls_extinction_method none
_refine_ls_goodness_of_fit_ref 1.044
_refine_ls_hydrogen_treatment constr
_refine_ls_matrix_type full
_refine_ls_number_parameters 255
_refine_ls_number_reflns 3665
_refine_ls_number_restraints 0
_refine_ls_restrained_S_all 1.044
_refine_ls_R_factor_all 0.0398
_refine_ls_R_factor_gt 0.0356
_refine_ls_shift/su_max 0.000
_refine_ls_shift/su_mean 0.000
_refine_ls_structure_factor_coef Fsqd
_refine_ls_weighting_details 'w=1/[\s^2^(Fo^2^)+(0.0582P)^2^+0.0877P] where P=(Fo^2^+2Fc^2^)/3'
_refine_ls_weighting_scheme calc
_refine_ls_wR_factor_gt 0.0915
_refine_ls_wR_factor_ref 0.0942
_reflns_Friedel_coverage 0.614
_reflns_Friedel_fraction_full 0.998
_reflns_Friedel_fraction_max 0.937
_reflns_number_gt 3336
_reflns_number_total 3665
_reflns_threshold_expression 'I > 2\s(I)'
_cod_data_source_file d5ce01159k2.cif
_cod_data_source_block jds240049_fa_II
_cod_depositor_comments 'Adding full bibliography for 7251450--7251455.cif.'
_cod_database_code 7251452
_chemical_oxdiff_formula 'C19 H21 N1 O6 S1'
_shelx_space_group_comment
;
The symmetry employed for this shelxl refinement is uniquely defined
by the following loop, which should always be used as a source of
symmetry information in preference to the above space-group names.
They are only intended as comments.
;
_shelx_estimated_absorpt_t_max 0.985
_shelx_estimated_absorpt_t_min 0.795
_diffrn_oxdiff_digest_frames
;
01b47cd8c44bbeecc96111008d78cd7a2a04252f643
;
_olex2_refinement_description
;
1. Fixed Uiso
 At 1.2 times of:
  All C(H) groups, All C(H,H) groups
 At 1.5 times of:
  All C(H,H,H) groups
2.a Secondary CH2 refined with riding coordinates:
 C10(H10A,H10B), C21(H21A,H21B)
2.b Aromatic/amide H refined with riding coordinates:
 C2(H2), C3(H3), C5(H5), C6(H6), C7(H7), C8(H8), C13(H13), C14(H14), C16(H16),
 C17(H17), C18(H18), C19(H19)
2.c Idealised Me refined as rotating group:
 C11(H11A,H11B,H11C), C22(H22A,H22B,H22C)
;
_shelx_shelxl_version_number 2019/1
_olex2_submission_special_instructions 'No special instructions were received'
_oxdiff_exptl_absorpt_empirical_details
;
Empirical correction (ABSPACK) includes:
- Absorption correction using spherical harmonics
- Frame scaling
;
_oxdiff_exptl_absorpt_empirical_full_max 1.524
_oxdiff_exptl_absorpt_empirical_full_min 0.684

loop_
_space_group_symop_operation_xyz
'x, y, z'
'-x+1/2, -y, z+1/2'
'-x, y+1/2, -z+1/2'
'x+1/2, -y+1/2, -z'

loop_
_atom_site_label
_atom_site_type_symbol
_atom_site_fract_x
_atom_site_fract_y
_atom_site_fract_z
_atom_site_U_iso_or_equiv
_atom_site_adp_type
_atom_site_occupancy
_atom_site_site_symmetry_order
_atom_site_calc_flag
_atom_site_refinement_flags_posn
_atom_site_refinement_flags_adp
_atom_site_refinement_flags_occupancy
_atom_site_disorder_assembly
_atom_site_disorder_group
O1 O 1.2133(5) 0.93657(16) 0.11605(3) 0.0382(4) Uani 1 1 d . . . . .
O2 O 0.9874(4) 0.73376(15) 0.10271(3) 0.0308(3) Uani 1 1 d . . . . .
O3 O 0.2742(6) 0.80677(17) 0.45871(3) 0.0450(4) Uani 1 1 d . . . . .
O4 O 0.0882(5) 0.58703(16) 0.45483(3) 0.0368(4) Uani 1 1 d . . . . .
N1 N 0.6320(4) 0.77291(17) 0.27685(3) 0.0250(4) Uani 1 1 d . . . . .
N2 N 0.6926(4) 0.87065(17) 0.29273(3) 0.0253(4) Uani 1 1 d . . . . .
C1 C 0.7292(5) 0.80313(19) 0.24996(4) 0.0226(4) Uani 1 1 d . . . . .
C2 C 0.9149(5) 0.9202(2) 0.24245(4) 0.0234(4) Uani 1 1 d . . . . .
H2 H 0.984110 0.985981 0.255472 0.028 Uiso 1 1 calc R U . . .
C3 C 0.9976(5) 0.93990(19) 0.21598(4) 0.0242(4) Uani 1 1 d . . . . .
H3 H 1.123348 1.019950 0.210909 0.029 Uiso 1 1 calc R U . . .
C4 C 0.8996(5) 0.8440(2) 0.19645(4) 0.0230(4) Uani 1 1 d . . . . .
C5 C 0.7146(5) 0.72649(19) 0.20443(4) 0.0241(4) Uani 1 1 d . . . . .
H5 H 0.646705 0.660093 0.191480 0.029 Uiso 1 1 calc R U . . .
C6 C 0.6301(5) 0.70612(19) 0.23078(4) 0.0244(4) Uani 1 1 d . . . . .
H6 H 0.504557 0.626152 0.235911 0.029 Uiso 1 1 calc R U . . .
C7 C 1.0011(5) 0.8690(2) 0.16880(4) 0.0258(4) Uani 1 1 d . . . . .
H7 H 1.138241 0.948710 0.165709 0.031 Uiso 1 1 calc R U . . .
C8 C 0.9239(5) 0.7932(2) 0.14750(4) 0.0265(4) Uani 1 1 d . . . . .
H8 H 0.782106 0.713837 0.149354 0.032 Uiso 1 1 calc R U . . .
C9 C 1.0567(5) 0.8316(2) 0.12106(4) 0.0273(4) Uani 1 1 d . . . . .
C10 C 1.1182(6) 0.7616(2) 0.07621(4) 0.0333(5) Uani 1 1 d . . . . .
H10A H 1.366303 0.780758 0.076985 0.040 Uiso 1 1 calc R U . . .
H10B H 1.002294 0.843524 0.068470 0.040 Uiso 1 1 calc R U . . .
C11 C 1.0509(7) 0.6356(3) 0.05943(5) 0.0397(5) Uani 1 1 d . . . . .
H11A H 1.145105 0.649903 0.041545 0.060 Uiso 1 1 calc R U . . .
H11B H 0.804253 0.620021 0.058168 0.060 Uiso 1 1 calc R U . . .
H11C H 1.159581 0.554574 0.067639 0.060 Uiso 1 1 calc R U . . .
C12 C 0.6075(5) 0.8437(2) 0.31975(4) 0.0233(4) Uani 1 1 d . . . . .
C13 C 0.4430(5) 0.7240(2) 0.32920(4) 0.0250(4) Uani 1 1 d . . . . .
H13 H 0.377340 0.653030 0.317100 0.030 Uiso 1 1 calc R U . . .
C14 C 0.3769(5) 0.7094(2) 0.35603(4) 0.0259(4) Uani 1 1 d . . . . .
H14 H 0.265113 0.628178 0.362280 0.031 Uiso 1 1 calc R U . . .
C15 C 0.4728(5) 0.8133(2) 0.37431(4) 0.0248(4) Uani 1 1 d . . . . .
C16 C 0.6356(5) 0.9317(2) 0.36459(4) 0.0273(4) Uani 1 1 d . . . . .
H16 H 0.701345 1.002947 0.376634 0.033 Uiso 1 1 calc R U . . .
C17 C 0.7026(5) 0.9469(2) 0.33764(4) 0.0266(4) Uani 1 1 d . . . . .
H17 H 0.814004 1.028127 0.331356 0.032 Uiso 1 1 calc R U . . .
C18 C 0.4044(6) 0.8029(2) 0.40285(4) 0.0283(4) Uani 1 1 d . . . . .
H18 H 0.462954 0.881739 0.413241 0.034 Uiso 1 1 calc R U . . .
C19 C 0.2713(6) 0.6973(2) 0.41598(4) 0.0322(5) Uani 1 1 d . . . . .
H19 H 0.210896 0.614990 0.406686 0.039 Uiso 1 1 calc R U . . .
C20 C 0.2157(6) 0.7064(2) 0.44511(4) 0.0312(5) Uani 1 1 d . . . . .
C21 C 0.0031(7) 0.5887(2) 0.48297(4) 0.0362(5) Uani 1 1 d . . . . .
H21A H -0.172728 0.659964 0.486618 0.043 Uiso 1 1 calc R U . . .
H21B H 0.208113 0.610154 0.493747 0.043 Uiso 1 1 calc R U . . .
C22 C -0.1304(7) 0.4468(3) 0.48985(5) 0.0429(6) Uani 1 1 d . . . . .
H22A H -0.333103 0.426800 0.479059 0.064 Uiso 1 1 calc R U . . .
H22B H -0.191151 0.443776 0.508794 0.064 Uiso 1 1 calc R U . . .
H22C H 0.045999 0.377250 0.486181 0.064 Uiso 1 1 calc R U . . .

loop_
_atom_site_aniso_label
_atom_site_aniso_U_11
_atom_site_aniso_U_22
_atom_site_aniso_U_33
_atom_site_aniso_U_23
_atom_site_aniso_U_13
_atom_site_aniso_U_12
O1 0.0535(10) 0.0320(8) 0.0291(7) 0.0012(6) 0.0039(7) -0.0105(7)
O2 0.0417(8) 0.0282(7) 0.0226(7) -0.0012(6) -0.0005(6) 0.0003(6)
O3 0.0750(13) 0.0345(8) 0.0254(7) -0.0037(6) 0.0010(8) -0.0119(9)
O4 0.0554(10) 0.0321(8) 0.0230(7) -0.0010(6) 0.0078(7) -0.0076(7)
N1 0.0271(8) 0.0228(8) 0.0251(8) 0.0001(6) 0.0014(6) 0.0013(6)
N2 0.0274(9) 0.0228(7) 0.0257(8) 0.0001(6) 0.0003(7) 0.0020(6)
C1 0.0217(9) 0.0216(8) 0.0245(9) -0.0004(7) 0.0005(7) 0.0053(7)
C2 0.0246(9) 0.0199(8) 0.0258(9) -0.0019(7) -0.0014(7) 0.0013(7)
C3 0.0243(9) 0.0200(8) 0.0284(10) 0.0007(7) -0.0001(7) -0.0006(7)
C4 0.0220(9) 0.0221(8) 0.0250(9) 0.0001(7) -0.0001(7) 0.0037(7)
C5 0.0247(9) 0.0203(8) 0.0273(9) -0.0034(7) -0.0037(7) 0.0010(7)
C6 0.0234(9) 0.0188(8) 0.0309(10) 0.0005(8) 0.0004(7) 0.0011(7)
C7 0.0259(10) 0.0237(9) 0.0279(10) 0.0018(8) -0.0010(8) 0.0023(8)
C8 0.0278(10) 0.0247(9) 0.0269(9) 0.0018(8) -0.0015(8) 0.0011(7)
C9 0.0316(11) 0.0251(9) 0.0252(10) 0.0003(7) -0.0036(8) 0.0035(8)
C10 0.0403(12) 0.0369(11) 0.0226(10) -0.0010(9) 0.0012(8) 0.0009(10)
C11 0.0445(13) 0.0443(12) 0.0304(11) -0.0077(10) -0.0019(10) 0.0028(10)
C12 0.0232(9) 0.0229(9) 0.0238(9) 0.0014(7) 0.0002(7) 0.0024(7)
C13 0.0274(10) 0.0215(9) 0.0260(10) -0.0011(7) -0.0011(8) -0.0008(8)
C14 0.0282(10) 0.0221(9) 0.0275(9) -0.0002(8) -0.0003(8) -0.0007(7)
C15 0.0246(10) 0.0240(9) 0.0257(9) 0.0008(8) -0.0019(7) 0.0017(8)
C16 0.0325(10) 0.0237(9) 0.0257(9) -0.0026(8) -0.0037(8) -0.0014(8)
C17 0.0290(10) 0.0226(9) 0.0281(10) 0.0026(7) -0.0006(8) -0.0018(8)
C18 0.0337(11) 0.0262(9) 0.0249(10) -0.0036(8) -0.0029(8) -0.0006(8)
C19 0.0428(12) 0.0307(10) 0.0232(10) -0.0028(8) 0.0012(9) -0.0028(9)
C20 0.0403(12) 0.0285(10) 0.0246(10) 0.0010(8) 0.0000(8) -0.0022(9)
C21 0.0489(13) 0.0378(11) 0.0219(10) -0.0002(9) 0.0077(9) -0.0017(10)
C22 0.0553(15) 0.0419(12) 0.0315(11) 0.0047(10) 0.0097(11) -0.0058(11)

loop_
_atom_type_symbol
_atom_type_description
_atom_type_scat_dispersion_real
_atom_type_scat_dispersion_imag
_atom_type_scat_source
C C 0.0181 0.0091 'International Tables Vol C Tables 4.2.6.8 and 6.1.1.4'
H H 0.0000 0.0000 'International Tables Vol C Tables 4.2.6.8 and 6.1.1.4'
N N 0.0311 0.0180 'International Tables Vol C Tables 4.2.6.8 and 6.1.1.4'
O O 0.0492 0.0322 'International Tables Vol C Tables 4.2.6.8 and 6.1.1.4'

loop_
_exptl_crystal_face_index_h
_exptl_crystal_face_index_k
_exptl_crystal_face_index_l
_exptl_crystal_face_perp_dist
0 0 -1 0.0179
0 0 1 0.0059
0 -1 0 0.0209
0 1 0 0.0259
1 0 -1 0.1575
-1 0 1 0.1575

loop_
_geom_angle_atom_site_label_1
_geom_angle_atom_site_label_2
_geom_angle_atom_site_label_3
_geom_angle
_geom_angle_site_symmetry_1
_geom_angle_site_symmetry_3
_geom_angle_publ_flag
C9 O2 C10 115.22(16) . . ?
C20 O4 C21 115.39(17) . . ?
N2 N1 C1 113.24(16) . . ?
N1 N2 C12 115.05(16) . . ?
C2 C1 N1 123.91(17) . . ?
C2 C1 C6 120.04(18) . . ?
C6 C1 N1 116.05(17) . . ?
C3 C2 C1 119.60(18) . . ?
C2 C3 C4 121.17(18) . . ?
C3 C4 C5 118.36(18) . . ?
C3 C4 C7 118.64(18) . . ?
C5 C4 C7 122.98(18) . . ?
C6 C5 C4 120.89(18) . . ?
C5 C6 C1 119.94(18) . . ?
C8 C7 C4 127.54(19) . . ?
C7 C8 C9 120.36(19) . . ?
O1 C9 O2 123.14(19) . . ?
O1 C9 C8 125.22(19) . . ?
O2 C9 C8 111.63(18) . . ?
O2 C10 C11 107.59(19) . . ?
C13 C12 N2 125.50(18) . . ?
C17 C12 N2 114.96(17) . . ?
C17 C12 C13 119.54(18) . . ?
C14 C13 C12 120.02(18) . . ?
C13 C14 C15 120.86(19) . . ?
C14 C15 C18 122.72(18) . . ?
C16 C15 C14 118.43(18) . . ?
C16 C15 C18 118.85(18) . . ?
C17 C16 C15 120.93(18) . . ?
C16 C17 C12 120.22(18) . . ?
C19 C18 C15 127.95(19) . . ?
C18 C19 C20 120.34(19) . . ?
O3 C20 O4 123.45(19) . . ?
O3 C20 C19 125.3(2) . . ?
O4 C20 C19 111.21(17) . . ?
O4 C21 C22 107.05(18) . . ?

loop_
_geom_bond_atom_site_label_1
_geom_bond_atom_site_label_2
_geom_bond_distance
_geom_bond_site_symmetry_2
_geom_bond_publ_flag
O1 C9 1.209(3) . ?
O2 C9 1.346(3) . ?
O2 C10 1.450(2) . ?
O3 C20 1.206(3) . ?
O4 C20 1.346(3) . ?
O4 C21 1.451(2) . ?
N1 N2 1.256(2) . ?
N1 C1 1.432(2) . ?
N2 C12 1.420(2) . ?
C1 C2 1.395(3) . ?
C1 C6 1.397(3) . ?
C2 C3 1.380(3) . ?
C3 C4 1.401(3) . ?
C4 C5 1.403(3) . ?
C4 C7 1.463(3) . ?
C5 C6 1.377(3) . ?
C7 C8 1.329(3) . ?
C8 C9 1.472(3) . ?
C10 C11 1.501(3) . ?
C12 C13 1.404(3) . ?
C12 C17 1.391(3) . ?
C13 C14 1.377(3) . ?
C14 C15 1.409(3) . ?
C15 C16 1.396(3) . ?
C15 C18 1.460(3) . ?
C16 C17 1.385(3) . ?
C18 C19 1.320(3) . ?
C19 C20 1.480(3) . ?
C21 C22 1.505(3) . ?

loop_
_exptl_oxdiff_crystal_face_indexfrac_h
_exptl_oxdiff_crystal_face_indexfrac_k
_exptl_oxdiff_crystal_face_indexfrac_l
_exptl_oxdiff_crystal_face_x
_exptl_oxdiff_crystal_face_y
_exptl_oxdiff_crystal_face_z
0.0000 0.0000 -1.0001 -0.0177 0.0251 0.0014
-0.0000 -0.0000 1.0001 0.0177 -0.0251 -0.0014
-0.0002 -1.0005 0.0010 0.1280 0.0919 -0.0269
0.0002 1.0005 -0.0010 -0.1280 -0.0919 0.0269
0.9994 -0.0008 -0.9901 0.0465 0.0485 0.3885
-0.9994 0.0008 0.9901 -0.0465 -0.0485 -0.3885
